data_2019836
loop_
_publ_author_name
'Zhou, Shengjun'
'Huang, Huaqi'
'Huang, Rongbin'

_publ_contact_author
;
Rongbin Huang
Department of Chemistry
Xiamen University
Xiamen 361005
People's Republic of China
;
_publ_section_title
;
 Crystal structure of (3S)-3-acetoxy-17-(pyridin-3-yl)androsta-5,16-diene
;
_journal_coeditor_code HB7357
_journal_issue 3
_journal_name_full 'Acta Crystallographica Section E Crystallographic Communications'
_journal_page_first o146
_journal_paper_doi 10.1107/S2056989015001966
_journal_volume 71
_journal_year 2015
_chemical_formula_iupac 'C26 H33 N O2'
_chemical_formula_moiety 'C26 H33 N O2'
_chemical_formula_sum 'C26 H33 N O2'
_chemical_formula_weight 391.53
_chemical_name_common (3<i>S</i>)-3-Acetoxy-17-(pyridin-3-yl)androsta-5,16-diene
_chemical_name_systematic
'(3<i>S</i>,8<i>R</i>,9<i>S</i>,10<i>R</i>,13<i>S</i>,14<i>S</i>)-10,13-Dimethyl-17-(pyridin-3-yl)-2,3,4,7,8,9,10,11,12,13,14,15-dodecahydro-1<i>H</i>-cyclopenta[<i>a</i>]phenanthren-3-yl acetate'
_space_group_crystal_system orthorhombic
_space_group_IT_number 19
_space_group_name_Hall 'P 2ac 2ab'
_space_group_name_H-M_alt 'P 21 21 21'
_symmetry_space_group_name_Hall 'P 2ac 2ab'
_symmetry_space_group_name_H-M 'P 21 21 21'
_atom_sites_solution_hydrogens geom
_audit_creation_method SHELXL-2014/7
_cell_angle_alpha 90
_cell_angle_beta 90
_cell_angle_gamma 90
_cell_formula_units_Z 4
_cell_length_a 7.5180(5)
_cell_length_b 9.7274(5)
_cell_length_c 30.2035(15)
_cell_measurement_reflns_used 1526
_cell_measurement_temperature 283(2)
_cell_measurement_theta_max 26.259
_cell_measurement_theta_min 3.268
_cell_volume 2208.8(2)
_computing_cell_refinement
;
SAINT (Bruker, 2004)
;
_computing_data_collection
;
APEX2 (Bruker, 2004)
;
_computing_data_reduction
;
SAINT (Bruker, 2004)
;
_computing_molecular_graphics
;
PLATON (Spek, 2009) and Mercury (Macrae <i>et al.</i>,  2008)
;
_computing_publication_material
;
SHELXL2014 (Sheldrick, 2015) and publCIF (Westrip, 2010)
;
_computing_structure_refinement
;
SHELXL2014 (Sheldrick, 2015)
;
_computing_structure_solution
;
SHELXS97 (Sheldrick, 2008)
;
_diffrn_ambient_temperature 283(2)
_diffrn_measured_fraction_theta_full 0.997
_diffrn_measured_fraction_theta_max 0.997
_diffrn_measurement_device_type
;
Bruker SMART APEX 2000
;
_diffrn_measurement_method '\f and \w scans'
_diffrn_radiation_monochromator graphite
_diffrn_radiation_source 'Enhance (Mo) X-ray Source'
_diffrn_radiation_type MoK\a
_diffrn_radiation_wavelength 0.71073
_diffrn_reflns_av_R_equivalents 0.0326
_diffrn_reflns_limit_h_max 9
_diffrn_reflns_limit_h_min -9
_diffrn_reflns_limit_k_max 11
_diffrn_reflns_limit_k_min -11
_diffrn_reflns_limit_l_max 37
_diffrn_reflns_limit_l_min -37
_diffrn_reflns_number 12750
_diffrn_reflns_theta_full 25.242
_diffrn_reflns_theta_max 25.998
_diffrn_reflns_theta_min 3.382
_diffrn_standards_number 0
_exptl_absorpt_coefficient_mu 0.073
_exptl_absorpt_correction_T_max 0.9748
_exptl_absorpt_correction_T_min 0.9713
_exptl_absorpt_correction_type multi-scan
_exptl_absorpt_process_details
;
(SADABS; Sheldrick, 1996)
;
_exptl_crystal_colour colorless
_exptl_crystal_density_diffrn 1.177
_exptl_crystal_density_method 'not measured'
_exptl_crystal_description block
_exptl_crystal_F_000 848
_exptl_crystal_size_max 0.40
_exptl_crystal_size_mid 0.40
_exptl_crystal_size_min 0.35
_refine_diff_density_max 0.178
_refine_diff_density_min -0.201
_refine_ls_extinction_method none
_refine_ls_goodness_of_fit_ref 1.057
_refine_ls_hydrogen_treatment constr
_refine_ls_matrix_type full
_refine_ls_number_parameters 262
_refine_ls_number_reflns 4320
_refine_ls_number_restraints 0
_refine_ls_restrained_S_all 1.057
_refine_ls_R_factor_all 0.0789
_refine_ls_R_factor_gt 0.0558
_refine_ls_shift/su_max 0.000
_refine_ls_shift/su_mean 0.000
_refine_ls_structure_factor_coef Fsqd
_refine_ls_weighting_details 'w=1/[\s^2^(Fo^2^)+(0.0560P)^2^+0.2757P] where P=(Fo^2^+2Fc^2^)/3'
_refine_ls_weighting_scheme calc
_refine_ls_wR_factor_gt 0.1162
_refine_ls_wR_factor_ref 0.1282
_reflns_number_gt 3261
_reflns_number_total 4320
_reflns_threshold_expression I>2\s(I)
_cod_data_source_file hb7357sup1.cif
_cod_data_source_block I
_cod_database_code 2019836
_cod_database_fobs_code 2019836
_shelx_space_group_comment
;
The symmetry employed for this shelxl refinement is uniquely defined
by the following loop, which should always be used as a source of
symmetry information in preference to the above space-group names.
They are only intended as comments.
;
_shelx_estimated_absorpt_t_min 0.971
_shelx_estimated_absorpt_t_max 0.975

loop_
_space_group_symop_operation_xyz
'x, y, z'
'-x+1/2, -y, z+1/2'
'-x, y+1/2, -z+1/2'
'x+1/2, -y+1/2, -z'

loop_
_atom_site_type_symbol
_atom_site_label
_atom_site_fract_x
_atom_site_fract_y
_atom_site_fract_z
_atom_site_U_iso_or_equiv
_atom_site_adp_type
_atom_site_calc_flag
_atom_site_occupancy
O O1 0.4502(4) 0.5976(3) 0.55529(9) 0.0797(8) Uani d 1
O O2 0.4415(9) 0.8126(5) 0.53343(14) 0.160(2) Uani d 1
N N1 -0.1444(5) 0.7589(5) 0.93757(11) 0.0853(11) Uani d 1
C C1 0.2241(5) 0.6778(4) 0.66365(10) 0.0538(9) Uani d 1
H H1A 0.0987 0.6823 0.6710 0.065 Uiso calc 1
H H1B 0.2758 0.7669 0.6701 0.065 Uiso calc 1
C C2 0.2422(5) 0.6501(4) 0.61423(11) 0.0663(10) Uani d 1
H H2A 0.1810 0.5653 0.6068 0.080 Uiso calc 1
H H2B 0.1871 0.7242 0.5977 0.080 Uiso calc 1
C C3 0.4354(6) 0.6385(4) 0.60138(11) 0.0652(10) Uani d 1
H H3A 0.4948 0.7270 0.6059 0.078 Uiso calc 1
C C4 0.5274(5) 0.5287(4) 0.62823(11) 0.0611(10) Uani d 1
H H4A 0.4796 0.4395 0.6202 0.073 Uiso calc 1
H H4B 0.6532 0.5288 0.6212 0.073 Uiso calc 1
C C5 0.5042(4) 0.5503(3) 0.67734(11) 0.0478(8) Uani d 1
C C6 0.6410(4) 0.5480(4) 0.70470(12) 0.0558(9) Uani d 1
H H6A 0.7534 0.5393 0.6921 0.067 Uiso calc 1
C C7 0.6319(4) 0.5580(3) 0.75376(11) 0.0524(9) Uani d 1
H H7A 0.6799 0.6461 0.7629 0.063 Uiso calc 1
H H7B 0.7058 0.4866 0.7666 0.063 Uiso calc 1
C C8 0.4435(4) 0.5437(3) 0.77172(10) 0.0419(7) Uani d 1
H H8A 0.4106 0.4462 0.7723 0.050 Uiso calc 1
C C9 0.3129(4) 0.6220(3) 0.74174(10) 0.0383(7) Uani d 1
H H9A 0.3575 0.7166 0.7404 0.046 Uiso calc 1
C C10 0.3133(4) 0.5694(3) 0.69337(10) 0.0405(7) Uani d 1
C C11 0.1258(4) 0.6319(4) 0.76150(10) 0.0489(8) Uani d 1
H H11A 0.0701 0.5421 0.7597 0.059 Uiso calc 1
H H11B 0.0560 0.6946 0.7436 0.059 Uiso calc 1
C C12 0.1198(4) 0.6809(3) 0.80970(10) 0.0459(8) Uani d 1
H H12A 0.1561 0.7765 0.8111 0.055 Uiso calc 1
H H12B -0.0012 0.6745 0.8207 0.055 Uiso calc 1
C C13 0.2424(4) 0.5943(3) 0.83901(10) 0.0419(7) Uani d 1
C C14 0.4288(4) 0.6028(3) 0.81826(10) 0.0428(7) Uani d 1
H H14A 0.4505 0.7015 0.8145 0.051 Uiso calc 1
C C15 0.5517(5) 0.5602(4) 0.85603(11) 0.0635(10) Uani d 1
H H15A 0.5603 0.4610 0.8586 0.076 Uiso calc 1
H H15B 0.6699 0.5989 0.8526 0.076 Uiso calc 1
C C16 0.4549(5) 0.6223(4) 0.89448(12) 0.0638(10) Uani d 1
H H16A 0.5077 0.6410 0.9217 0.077 Uiso calc 1
C C17 0.2853(4) 0.6475(3) 0.88538(10) 0.0496(8) Uani d 1
C C18 0.1586(4) 0.7184(3) 0.91506(10) 0.0491(8) Uani d 1
C C19 -0.0234(5) 0.6956(4) 0.91332(12) 0.0684(11) Uani d 1
H H19A -0.0637 0.6299 0.8933 0.082 Uiso calc 1
C C20 0.2145(6) 0.8159(4) 0.94512(11) 0.0621(10) Uani d 1
H H20A 0.3348 0.8366 0.9477 0.075 Uiso calc 1
C C21 0.0917(7) 0.8824(4) 0.97126(12) 0.0763(12) Uani d 1
H H21A 0.1276 0.9469 0.9922 0.092 Uiso calc 1
C C22 -0.0833(7) 0.8516(5) 0.96583(13) 0.0850(14) Uani d 1
H H22A -0.1655 0.8987 0.9831 0.102 Uiso calc 1
C C23 0.4500(8) 0.6939(6) 0.52476(15) 0.0993(16) Uani d 1
C C24 0.4541(9) 0.6347(7) 0.47920(15) 0.135(2) Uani d 1
H H24A 0.4612 0.5363 0.4810 0.202 Uiso calc 1
H H24B 0.3477 0.6603 0.4637 0.202 Uiso calc 1
H H24C 0.5559 0.6694 0.4636 0.202 Uiso calc 1
C C25 0.2137(5) 0.4319(3) 0.68890(12) 0.0564(9) Uani d 1
H H25A 0.0933 0.4430 0.6989 0.085 Uiso calc 1
H H25B 0.2135 0.4037 0.6584 0.085 Uiso calc 1
H H25C 0.2720 0.3633 0.7065 0.085 Uiso calc 1
C C26 0.1744(5) 0.4447(4) 0.84271(12) 0.0623(9) Uani d 1
H H26A 0.1471 0.4103 0.8137 0.093 Uiso calc 1
H H26B 0.2646 0.3884 0.8560 0.093 Uiso calc 1
H H26C 0.0692 0.4426 0.8607 0.093 Uiso calc 1

loop_
_atom_site_aniso_label
_atom_site_aniso_U_11
_atom_site_aniso_U_22
_atom_site_aniso_U_33
_atom_site_aniso_U_12
_atom_site_aniso_U_13
_atom_site_aniso_U_23
O1 0.107(2) 0.0719(17) 0.0607(15) -0.0107(17) 0.0209(15) -0.0040(14)
O2 0.283(6) 0.092(3) 0.105(3) -0.029(4) 0.016(3) 0.029(2)
N1 0.066(2) 0.124(3) 0.066(2) 0.013(2) 0.0091(18) -0.003(2)
C1 0.056(2) 0.051(2) 0.0536(19) 0.0134(17) 0.0029(16) 0.0016(15)
C2 0.077(3) 0.067(2) 0.055(2) 0.012(2) 0.0013(19) 0.0028(19)
C3 0.085(3) 0.056(2) 0.055(2) -0.011(2) 0.0127(19) -0.0096(17)
C4 0.057(2) 0.056(2) 0.071(2) 0.0000(18) 0.0142(18) -0.0080(18)
C5 0.0427(18) 0.0363(17) 0.064(2) 0.0015(14) 0.0108(16) -0.0050(15)
C6 0.0339(17) 0.053(2) 0.080(2) 0.0041(17) 0.0103(17) -0.0085(18)
C7 0.0323(16) 0.0496(19) 0.075(2) 0.0024(15) -0.0032(16) -0.0102(17)
C8 0.0309(15) 0.0328(15) 0.0620(19) 0.0017(14) -0.0061(14) -0.0040(14)
C9 0.0295(14) 0.0295(15) 0.0558(18) 0.0009(12) -0.0011(13) -0.0013(13)
C10 0.0351(15) 0.0308(15) 0.0556(18) -0.0008(13) -0.0011(13) -0.0010(14)
C11 0.0363(17) 0.059(2) 0.0512(18) 0.0081(16) -0.0038(14) 0.0012(16)
C12 0.0338(16) 0.0510(18) 0.0528(18) 0.0071(14) -0.0013(14) 0.0011(15)
C13 0.0357(15) 0.0380(17) 0.0520(17) 0.0016(14) -0.0053(13) 0.0023(14)
C14 0.0337(15) 0.0364(15) 0.0583(18) 0.0038(14) -0.0088(14) -0.0007(14)
C15 0.0433(18) 0.074(2) 0.073(2) 0.0098(19) -0.0169(18) -0.002(2)
C16 0.058(2) 0.078(3) 0.056(2) 0.007(2) -0.0171(18) -0.0013(18)
C17 0.0467(19) 0.049(2) 0.0528(18) -0.0002(16) -0.0094(15) 0.0066(15)
C18 0.049(2) 0.056(2) 0.0423(16) 0.0006(17) -0.0048(15) 0.0081(16)
C19 0.061(2) 0.090(3) 0.054(2) 0.000(2) -0.0017(18) -0.005(2)
C20 0.076(3) 0.066(2) 0.0447(17) -0.010(2) 0.0002(18) 0.0053(18)
C21 0.102(4) 0.076(3) 0.051(2) -0.003(3) 0.009(2) -0.0027(19)
C22 0.098(4) 0.103(4) 0.054(2) 0.025(3) 0.014(2) 0.005(2)
C23 0.127(4) 0.099(4) 0.072(3) -0.019(4) 0.022(3) 0.016(3)
C24 0.162(5) 0.178(6) 0.064(3) -0.021(5) 0.037(3) 0.008(3)
C25 0.057(2) 0.0446(19) 0.068(2) -0.0136(17) 0.0004(17) -0.0082(17)
C26 0.062(2) 0.047(2) 0.077(2) -0.0094(19) -0.0028(19) 0.0058(18)

loop_
_atom_type_symbol
_atom_type_description
_atom_type_scat_dispersion_real
_atom_type_scat_dispersion_imag
_atom_type_scat_source
C C 0.0033 0.0016 'International Tables Vol C Tables 4.2.6.8 and 6.1.1.4'
H H 0.0000 0.0000 'International Tables Vol C Tables 4.2.6.8 and 6.1.1.4'
N N 0.0061 0.0033 'International Tables Vol C Tables 4.2.6.8 and 6.1.1.4'
O O 0.0106 0.0060 'International Tables Vol C Tables 4.2.6.8 and 6.1.1.4'

loop_
_geom_angle_atom_site_label_1
_geom_angle_atom_site_label_2
_geom_angle_atom_site_label_3
_geom_angle
C23 O1 C3 118.5(3)
C19 N1 C22 115.8(4)
C2 C1 C10 114.3(3)
C2 C1 H1A 108.7
C10 C1 H1A 108.7
C2 C1 H1B 108.7
C10 C1 H1B 108.7
H1A C1 H1B 107.6
C3 C2 C1 110.6(3)
C3 C2 H2A 109.5
C1 C2 H2A 109.5
C3 C2 H2B 109.5
C1 C2 H2B 109.5
H2A C2 H2B 108.1
O1 C3 C2 109.9(3)
O1 C3 C4 106.6(3)
C2 C3 C4 110.9(3)
O1 C3 H3A 109.8
C2 C3 H3A 109.8
C4 C3 H3A 109.8
C5 C4 C3 112.1(3)
C5 C4 H4A 109.2
C3 C4 H4A 109.2
C5 C4 H4B 109.2
C3 C4 H4B 109.2
H4A C4 H4B 107.9
C6 C5 C4 121.6(3)
C6 C5 C10 122.4(3)
C4 C5 C10 115.9(3)
C5 C6 C7 126.0(3)
C5 C6 H6A 117.0
C7 C6 H6A 117.0
C6 C7 C8 113.1(3)
C6 C7 H7A 109.0
C8 C7 H7A 109.0
C6 C7 H7B 109.0
C8 C7 H7B 109.0
H7A C7 H7B 107.8
C14 C8 C7 111.2(2)
C14 C8 C9 108.1(2)
C7 C8 C9 109.8(3)
C14 C8 H8A 109.3
C7 C8 H8A 109.3
C9 C8 H8A 109.3
C11 C9 C8 112.8(2)
C11 C9 C10 113.0(2)
C8 C9 C10 113.0(2)
C11 C9 H9A 105.7
C8 C9 H9A 105.7
C10 C9 H9A 105.7
C5 C10 C25 108.9(3)
C5 C10 C1 107.9(3)
C25 C10 C1 109.4(3)
C5 C10 C9 109.9(2)
C25 C10 C9 111.7(3)
C1 C10 C9 108.8(2)
C9 C11 C12 114.6(2)
C9 C11 H11A 108.6
C12 C11 H11A 108.6
C9 C11 H11B 108.6
C12 C11 H11B 108.6
H11A C11 H11B 107.6
C13 C12 C11 111.1(2)
C13 C12 H12A 109.4
C11 C12 H12A 109.4
C13 C12 H12B 109.4
C11 C12 H12B 109.4
H12A C12 H12B 108.0
C17 C13 C12 118.1(3)
C17 C13 C14 99.4(2)
C12 C13 C14 106.5(2)
C17 C13 C26 108.8(3)
C12 C13 C26 111.1(3)
C14 C13 C26 112.4(3)
C8 C14 C15 123.0(3)
C8 C14 C13 115.0(2)
C15 C14 C13 103.4(3)
C8 C14 H14A 104.6
C15 C14 H14A 104.6
C13 C14 H14A 104.6
C16 C15 C14 100.1(3)
C16 C15 H15A 111.7
C14 C15 H15A 111.7
C16 C15 H15B 111.7
C14 C15 H15B 111.7
H15A C15 H15B 109.5
C17 C16 C15 112.4(3)
C17 C16 H16A 123.8
C15 C16 H16A 123.8
C16 C17 C18 125.4(3)
C16 C17 C13 109.2(3)
C18 C17 C13 125.3(3)
C20 C18 C19 115.9(3)
C20 C18 C17 121.6(3)
C19 C18 C17 122.5(3)
N1 C19 C18 125.7(4)
N1 C19 H19A 117.1
C18 C19 H19A 117.1
C21 C20 C18 119.8(4)
C21 C20 H20A 120.1
C18 C20 H20A 120.1
C22 C21 C20 118.4(4)
C22 C21 H21A 120.8
C20 C21 H21A 120.8
N1 C22 C21 124.3(4)
N1 C22 H22A 117.8
C21 C22 H22A 117.8
O2 C23 O1 122.6(5)
O2 C23 C24 125.5(5)
O1 C23 C24 111.8(5)
C23 C24 H24A 109.5
C23 C24 H24B 109.5
H24A C24 H24B 109.5
C23 C24 H24C 109.5
H24A C24 H24C 109.5
H24B C24 H24C 109.5
C10 C25 H25A 109.5
C10 C25 H25B 109.5
H25A C25 H25B 109.5
C10 C25 H25C 109.5
H25A C25 H25C 109.5
H25B C25 H25C 109.5
C13 C26 H26A 109.5
C13 C26 H26B 109.5
H26A C26 H26B 109.5
C13 C26 H26C 109.5
H26A C26 H26C 109.5
H26B C26 H26C 109.5

loop_
_geom_bond_atom_site_label_1
_geom_bond_atom_site_label_2
_geom_bond_distance
O1 C23 1.314(5)
O1 C3 1.452(4)
O2 C23 1.185(6)
N1 C19 1.321(5)
N1 C22 1.324(6)
C1 C2 1.523(4)
C1 C10 1.538(4)
C1 H1A 0.9700
C1 H1B 0.9700
C2 C3 1.507(6)
C2 H2A 0.9700
C2 H2B 0.9700
C3 C4 1.509(5)
C3 H3A 0.9800
C4 C5 1.508(4)
C4 H4A 0.9700
C4 H4B 0.9700
C5 C6 1.320(5)
C5 C10 1.526(4)
C6 C7 1.487(4)
C6 H6A 0.9300
C7 C8 1.524(4)
C7 H7A 0.9700
C7 H7B 0.9700
C8 C14 1.523(4)
C8 C9 1.537(4)
C8 H8A 0.9800
C9 C11 1.531(4)
C9 C10 1.548(4)
C9 H9A 0.9800
C10 C25 1.538(4)
C11 C12 1.532(4)
C11 H11A 0.9700
C11 H11B 0.9700
C12 C13 1.531(4)
C12 H12A 0.9700
C12 H12B 0.9700
C13 C17 1.527(4)
C13 C14 1.537(4)
C13 C26 1.546(4)
C14 C15 1.526(4)
C14 H14A 0.9800
C15 C16 1.498(5)
C15 H15A 0.9700
C15 H15B 0.9700
C16 C17 1.328(5)
C16 H16A 0.9300
C17 C18 1.479(5)
C18 C20 1.378(5)
C18 C19 1.387(5)
C19 H19A 0.9300
C20 C21 1.376(5)
C20 H20A 0.9300
C21 C22 1.359(7)
C21 H21A 0.9300
C22 H22A 0.9300
C23 C24 1.492(7)
C24 H24A 0.9600
C24 H24B 0.9600
C24 H24C 0.9600
C25 H25A 0.9600
C25 H25B 0.9600
C25 H25C 0.9600
C26 H26A 0.9600
C26 H26B 0.9600
C26 H26C 0.9600

loop_
_geom_hbond_atom_site_label_D
_geom_hbond_atom_site_label_H
_geom_hbond_atom_site_label_A
_geom_hbond_site_symmetry_A
_geom_hbond_distance_DH
_geom_hbond_distance_HA
_geom_hbond_distance_DA
_geom_hbond_angle_DHA
_geom_hbond_publ_flag
C21 H21A O2 2_575 0.93 2.70 3.520(6) 147 y
